data_7210792
loop_
_publ_author_name
'Chen, Huan-Huan'
'Yang, Jin'
'Liu, Ying-Ying'
'Ma, Jian-Fang'

_publ_section_title
;
 A series of tetranuclear-cluster-containing complexes based on
 pendent-arm macrocyclic ligand and different carboxylates: syntheses,
 structures, photoluminescence, and magnetic properties
;
_journal_issue 25
_journal_name_full CrystEngComm
_journal_page_first 5168
_journal_paper_doi 10.1039/c3ce40239h
_journal_volume 15
_journal_year 2013
_chemical_formula_moiety '2(C17 H21 N2 O8 Zn2), 2(H O0.50)'
_chemical_formula_sum 'C34 H44 N4 O17 Zn4'
_chemical_formula_weight 1042.21
_chemical_name_systematic
;
?
;
_space_group_IT_number 12
_symmetry_cell_setting monoclinic
_symmetry_space_group_name_Hall '-C 2y'
_symmetry_space_group_name_H-M 'C 1 2/m 1'
_atom_sites_solution_hydrogens geom
_atom_sites_solution_primary direct
_atom_sites_solution_secondary difmap
_audit_creation_method SHELXL-97
_cell_angle_alpha 90.000(5)
_cell_angle_beta 123.156(5)
_cell_angle_gamma 90.000(5)
_cell_formula_units_Z 2
_cell_length_a 14.719(5)
_cell_length_b 16.064(5)
_cell_length_c 10.160(5)
_cell_measurement_reflns_used 2390
_cell_measurement_temperature 293(2)
_cell_measurement_theta_max 27.5
_cell_measurement_theta_min 3.3
_cell_volume 2011.2(14)
_computing_cell_refinement PROCESS-AUTO
_computing_data_collection PROCESS-AUTO
_computing_data_reduction PROCESS-AUTO
_computing_structure_refinement 'SHELXL-97 (Sheldrick, 1997)'
_computing_structure_solution 'SHELXS-97 (Sheldrick, 1997)'
_diffrn_ambient_temperature 293(2)
_diffrn_detector_area_resol_mean 10.0
_diffrn_measured_fraction_theta_full 0.997
_diffrn_measured_fraction_theta_max 0.995
_diffrn_measurement_device_type 'Rigaku RAXIS-RAPID'
_diffrn_measurement_method '\w scan'
_diffrn_radiation_monochromator graphite
_diffrn_radiation_source 'fine-focus sealed tube'
_diffrn_radiation_type MoK\a
_diffrn_radiation_wavelength 0.71069
_diffrn_reflns_av_R_equivalents 0.0362
_diffrn_reflns_av_sigmaI/netI 0.0302
_diffrn_reflns_limit_h_max 19
_diffrn_reflns_limit_h_min -19
_diffrn_reflns_limit_k_max 20
_diffrn_reflns_limit_k_min -20
_diffrn_reflns_limit_l_max 13
_diffrn_reflns_limit_l_min -13
_diffrn_reflns_number 9941
_diffrn_reflns_theta_full 25.00
_diffrn_reflns_theta_max 27.48
_diffrn_reflns_theta_min 3.31
_exptl_absorpt_coefficient_mu 2.435
_exptl_absorpt_correction_T_max 0.528
_exptl_absorpt_correction_T_min 0.510
_exptl_absorpt_correction_type multi-scan
_exptl_absorpt_process_details
;
Higashi,T (1995) Program for absorption correction.
Rigaku Corporation, Tokyo, Japan.
;
_exptl_crystal_colour colorless
_exptl_crystal_density_diffrn 1.721
_exptl_crystal_density_method 'not measured'
_exptl_crystal_description block
_exptl_crystal_F_000 1064
_exptl_crystal_size_max 0.281
_exptl_crystal_size_mid 0.273
_exptl_crystal_size_min 0.262
_refine_diff_density_max 0.496
_refine_diff_density_min -0.400
_refine_diff_density_rms 0.070
_refine_ls_extinction_method none
_refine_ls_goodness_of_fit_ref 1.060
_refine_ls_hydrogen_treatment mixed
_refine_ls_matrix_type full
_refine_ls_number_parameters 153
_refine_ls_number_reflns 2390
_refine_ls_number_restraints 3
_refine_ls_restrained_S_all 1.063
_refine_ls_R_factor_all 0.0407
_refine_ls_R_factor_gt 0.0302
_refine_ls_shift/su_max 0.000
_refine_ls_shift/su_mean 0.000
_refine_ls_structure_factor_coef Fsqd
_refine_ls_weighting_details 'calc w=1/[\s^2^(Fo^2^)+(0.0342P)^2^+1.9867P] where P=(Fo^2^+2Fc^2^)/3'
_refine_ls_weighting_scheme calc
_refine_ls_wR_factor_gt 0.0708
_refine_ls_wR_factor_ref 0.0748
_reflns_number_gt 1971
_reflns_number_total 2390
_reflns_threshold_expression >2sigma(I)
_cod_data_source_file c3ce40239h.txt
_cod_data_source_block Compound-6
_cod_original_sg_symbol_Hall '-C 2y '
_cod_original_sg_symbol_H-M 'C 2/m '
_cod_database_code 7210792

loop_
_symmetry_equiv_pos_as_xyz
'x, y, z'
'-x, y, -z'
'x+1/2, y+1/2, z'
'-x+1/2, y+1/2, -z'
'-x, -y, -z'
'x, -y, z'
'-x+1/2, -y+1/2, -z'
'x+1/2, -y+1/2, z'

loop_
_atom_site_label
_atom_site_type_symbol
_atom_site_fract_x
_atom_site_fract_y
_atom_site_fract_z
_atom_site_U_iso_or_equiv
_atom_site_adp_type
_atom_site_occupancy
_atom_site_symmetry_multiplicity
_atom_site_calc_flag
_atom_site_refinement_flags
Zn1 Zn 0.0000 0.40135(2) 0.0000 0.02476(11) Uani 1 2 d S
Zn2 Zn -0.10412(4) 0.5000 0.18334(5) 0.03572(13) Uani 1 2 d SD
C1 C 0.4924(4) 0.5000 0.6768(6) 0.0902(19) Uani 1 2 d S
H1A H 0.5180 0.5563 0.7029 0.135 Uiso 0.50 1 calc PR
H1B H 0.5335 0.4706 0.6440 0.135 Uiso 0.50 1 calc PR
H1C H 0.5010 0.4731 0.7673 0.135 Uiso 0.50 1 calc PR
C2 C 0.3726(3) 0.5000 0.5434(5) 0.0578(12) Uani 1 2 d S
C3 C 0.3157(2) 0.42671(19) 0.4835(3) 0.0506(7) Uani 1 1 d .
H3 H 0.3519 0.3766 0.5250 0.061 Uiso 1 1 calc R
C4 C 0.2061(2) 0.42482(16) 0.3630(3) 0.0362(6) Uani 1 1 d .
C5 C 0.1520(3) 0.5000 0.2957(3) 0.0288(7) Uani 1 2 d S
C6 C 0.1448(2) 0.34419(15) 0.3246(3) 0.0383(6) Uani 1 1 d .
H6A H 0.1912 0.3035 0.4038 0.046 Uiso 1 1 calc R
H6B H 0.0824 0.3529 0.3318 0.046 Uiso 1 1 calc R
C7 C 0.0441(2) 0.23186(16) 0.1508(3) 0.0418(6) Uani 1 1 d .
H7A H -0.0163 0.2473 0.1590 0.050 Uiso 1 1 calc R
H7B H 0.0910 0.1955 0.2387 0.050 Uiso 1 1 calc R
C8 C 0.0000 0.1829(2) 0.0000 0.0462(9) Uani 1 2 d S
H8A H -0.0575 0.1471 -0.0133 0.055 Uiso 0.50 1 calc PR
H8B H 0.0575 0.1471 0.0133 0.055 Uiso 0.50 1 calc PR
C9 C 0.1987(2) 0.29260(16) 0.1522(3) 0.0387(6) Uani 1 1 d .
H9A H 0.1882 0.2394 0.1004 0.046 Uiso 1 1 calc R
H9B H 0.2644 0.2888 0.2565 0.046 Uiso 1 1 calc R
C10 C 0.2135(2) 0.35951(15) 0.0603(3) 0.0336(5) Uani 1 1 d .
C11 C 0.0000 0.5481(2) 0.5000 0.0353(8) Uani 1 2 d S
N1 N 0.10601(17) 0.30854(12) 0.1668(2) 0.0321(4) Uani 1 1 d .
O1 O 0.04722(17) 0.5000 0.1691(2) 0.0259(5) Uani 1 2 d S
O2 O 0.13121(14) 0.40684(10) -0.02471(19) 0.0338(4) Uani 1 1 d .
O3 O 0.29853(15) 0.36252(12) 0.0654(3) 0.0506(5) Uani 1 1 d .
O4 O -0.04455(18) 0.58316(11) 0.3691(2) 0.0437(5) Uani 1 1 d .
O1W O -0.2665(3) 0.5000 0.1137(4) 0.0583(8) Uani 1 2 d SD
H1WA H -0.2795(17) 0.5395(17) 0.057(3) 0.087 Uiso 1 1 d D
O2W O 0.0000 0.7671(5) 0.5000 0.110(3) Uani 0.50 2 d SPD
H2WA H 0.051(8) 0.755(8) 0.587(8) 0.164 Uiso 0.50 1 d PD

loop_
_atom_site_aniso_label
_atom_site_aniso_U_11
_atom_site_aniso_U_22
_atom_site_aniso_U_33
_atom_site_aniso_U_23
_atom_site_aniso_U_13
_atom_site_aniso_U_12
Zn1 0.0234(2) 0.0290(2) 0.02165(18) 0.000 0.01218(16) 0.000
Zn2 0.0459(3) 0.0404(2) 0.0289(2) 0.000 0.0256(2) 0.000
C1 0.039(3) 0.116(5) 0.057(3) 0.000 -0.011(2) 0.000
C2 0.033(2) 0.078(3) 0.031(2) 0.000 -0.0024(18) 0.000
C3 0.0394(17) 0.0602(18) 0.0305(13) 0.0097(13) 0.0051(12) 0.0110(14)
C4 0.0345(14) 0.0443(14) 0.0204(11) 0.0044(10) 0.0090(10) 0.0039(11)
C5 0.0293(18) 0.0367(17) 0.0148(13) 0.000 0.0084(13) 0.000
C6 0.0459(16) 0.0374(13) 0.0265(12) 0.0109(10) 0.0166(12) 0.0092(11)
C7 0.0465(17) 0.0346(13) 0.0447(15) 0.0091(11) 0.0253(14) 0.0006(11)
C8 0.051(3) 0.0273(17) 0.064(3) 0.000 0.034(2) 0.000
C9 0.0330(14) 0.0373(13) 0.0427(14) 0.0051(11) 0.0187(12) 0.0106(11)
C10 0.0283(13) 0.0346(12) 0.0360(13) -0.0067(10) 0.0163(11) 0.0008(10)
C11 0.050(2) 0.0349(18) 0.0358(18) 0.000 0.0334(18) 0.000
N1 0.0337(11) 0.0310(10) 0.0314(10) 0.0047(8) 0.0176(9) 0.0034(8)
O1 0.0242(12) 0.0309(11) 0.0175(10) 0.000 0.0081(9) 0.000
O2 0.0288(9) 0.0444(9) 0.0328(9) 0.0086(7) 0.0197(8) 0.0070(7)
O3 0.0332(11) 0.0482(11) 0.0772(14) -0.0005(10) 0.0345(11) 0.0040(9)
O4 0.0686(14) 0.0384(9) 0.0343(9) 0.0036(8) 0.0346(10) 0.0032(9)
O1W 0.060(2) 0.064(2) 0.076(2) 0.000 0.0528(19) 0.000
O2W 0.125(10) 0.046(4) 0.193(12) 0.000 0.109(9) 0.000

loop_
_atom_type_symbol
_atom_type_description
_atom_type_scat_dispersion_real
_atom_type_scat_dispersion_imag
_atom_type_scat_source
C C 0.0033 0.0016 'International Tables Vol C Tables 4.2.6.8 and 6.1.1.4'
H H 0.0000 0.0000 'International Tables Vol C Tables 4.2.6.8 and 6.1.1.4'
N N 0.0061 0.0033 'International Tables Vol C Tables 4.2.6.8 and 6.1.1.4'
O O 0.0106 0.0060 'International Tables Vol C Tables 4.2.6.8 and 6.1.1.4'
Zn Zn 0.2839 1.4301 'International Tables Vol C Tables 4.2.6.8 and 6.1.1.4'

loop_
_geom_angle_atom_site_label_1
_geom_angle_atom_site_label_2
_geom_angle_atom_site_label_3
_geom_angle
_geom_angle_site_symmetry_1
_geom_angle_site_symmetry_3
O2 Zn1 O2 175.13(9) 2 .
O2 Zn1 N1 78.66(7) 2 2
O2 Zn1 N1 104.79(7) . 2
O2 Zn1 N1 104.79(7) 2 .
O2 Zn1 N1 78.66(7) . .
N1 Zn1 N1 92.36(11) 2 .
O2 Zn1 O1 77.79(7) 2 .
O2 Zn1 O1 98.57(8) . .
N1 Zn1 O1 156.33(8) 2 .
N1 Zn1 O1 95.91(7) . .
O2 Zn1 O1 98.57(8) 2 5_565
O2 Zn1 O1 77.79(7) . 5_565
N1 Zn1 O1 95.91(7) 2 5_565
N1 Zn1 O1 156.33(8) . 5_565
O1 Zn1 O1 85.26(8) . 5_565
O2 Zn2 O2 92.48(10) 2 5_565
O2 Zn2 O4 168.05(8) 2 .
O2 Zn2 O4 92.77(7) 5_565 .
O2 Zn2 O4 92.77(7) 2 6_565
O2 Zn2 O4 168.05(8) 5_565 6_565
O4 Zn2 O4 80.15(10) . 6_565
O2 Zn2 O1W 92.22(8) 2 .
O2 Zn2 O1W 92.22(8) 5_565 .
O4 Zn2 O1W 98.29(9) . .
O4 Zn2 O1W 98.29(9) 6_565 .
O2 Zn2 O1 74.52(6) 2 .
O2 Zn2 O1 74.52(6) 5_565 .
O4 Zn2 O1 96.59(7) . .
O4 Zn2 O1 96.59(7) 6_565 .
O1W Zn2 O1 160.51(11) . .
C3 C2 C3 117.3(4) . 6_565
C3 C2 C1 121.31(18) . .
C3 C2 C1 121.31(18) 6_565 .
C2 C3 C4 122.6(3) . .
C3 C4 C5 119.1(3) . .
C3 C4 C6 119.3(2) . .
C5 C4 C6 121.0(2) . .
O1 C5 C4 120.51(16) . 6_565
O1 C5 C4 120.51(16) . .
C4 C5 C4 119.0(3) 6_565 .
N1 C6 C4 115.6(2) . .
N1 C7 C8 116.0(2) . .
C7 C8 C7 117.5(3) . 2
N1 C9 C10 113.07(19) . .
O3 C10 O2 124.9(2) . .
O3 C10 C9 119.3(2) . .
O2 C10 C9 115.7(2) . .
O4 C11 O4 126.4(3) 2_556 .
O4 C11 C11 116.78(16) 2_556 5_566
O4 C11 C11 116.78(16) . 5_566
C9 N1 C7 113.00(19) . .
C9 N1 C6 110.1(2) . .
C7 N1 C6 106.67(18) . .
C9 N1 Zn1 110.70(14) . .
C7 N1 Zn1 110.53(16) . .
C6 N1 Zn1 105.46(14) . .
C5 O1 Zn1 117.20(11) . .
C5 O1 Zn1 117.20(11) . 5_565
Zn1 O1 Zn1 94.74(8) . 5_565
C5 O1 Zn2 124.89(18) . .
Zn1 O1 Zn2 98.54(7) . .
Zn1 O1 Zn2 98.54(7) 5_565 .
C10 O2 Zn2 131.32(16) . 5_565
C10 O2 Zn1 119.39(15) . .
Zn2 O2 Zn1 109.15(7) 5_565 .
C11 O4 Zn2 113.12(17) . .

loop_
_geom_bond_atom_site_label_1
_geom_bond_atom_site_label_2
_geom_bond_distance
_geom_bond_site_symmetry_2
Zn1 O2 2.0810(17) 2
Zn1 O2 2.0810(17) .
Zn1 N1 2.153(2) 2
Zn1 N1 2.153(2) .
Zn1 O1 2.1539(15) .
Zn1 O1 2.1539(15) 5_565
Zn2 O2 2.0720(17) 2
Zn2 O2 2.0720(17) 5_565
Zn2 O4 2.0750(19) .
Zn2 O4 2.0750(19) 6_565
Zn2 O1W 2.089(3) .
Zn2 O1 2.310(2) .
C1 C2 1.527(6) .
C2 C3 1.379(4) .
C2 C3 1.379(4) 6_565
C3 C4 1.393(4) .
C4 C5 1.402(3) .
C4 C6 1.503(4) .
C5 O1 1.365(4) .
C5 C4 1.402(3) 6_565
C6 N1 1.491(3) .
C7 N1 1.487(3) .
C7 C8 1.516(3) .
C8 C7 1.516(3) 2
C9 N1 1.474(3) .
C9 C10 1.516(4) .
C10 O3 1.224(3) .
C10 O2 1.284(3) .
C11 O4 1.250(2) 2_556
C11 O4 1.250(2) .
C11 C11 1.546(7) 5_566
O1 Zn1 2.1539(15) 5_565
O2 Zn2 2.0720(17) 5_565

loop_
_geom_torsion_atom_site_label_1
_geom_torsion_atom_site_label_2
_geom_torsion_atom_site_label_3
_geom_torsion_atom_site_label_4
_geom_torsion
_geom_torsion_site_symmetry_1
_geom_torsion_site_symmetry_4
C3 C2 C3 C4 2.4(7) 6_565 .
C1 C2 C3 C4 179.3(4) . .
C2 C3 C4 C5 2.4(5) . .
C2 C3 C4 C6 -168.7(3) . .
C3 C4 C5 O1 174.6(3) . .
C6 C4 C5 O1 -14.5(4) . .
C3 C4 C5 C4 -7.2(5) . 6_565
C6 C4 C5 C4 163.75(19) . 6_565
C3 C4 C6 N1 -114.0(3) . .
C5 C4 C6 N1 75.2(3) . .
N1 C7 C8 C7 -38.55(15) . 2
N1 C9 C10 O3 165.9(2) . .
N1 C9 C10 O2 -17.5(3) . .
C10 C9 N1 C7 140.4(2) . .
C10 C9 N1 C6 -100.4(2) . .
C10 C9 N1 Zn1 15.8(3) . .
C8 C7 N1 C9 -56.7(3) . .
C8 C7 N1 C6 -177.8(2) . .
C8 C7 N1 Zn1 68.0(2) . .
C4 C6 N1 C9 59.4(3) . .
C4 C6 N1 C7 -177.6(2) . .
C4 C6 N1 Zn1 -60.1(2) . .
O2 Zn1 N1 C9 174.94(15) 2 .
O2 Zn1 N1 C9 -8.58(15) . .
N1 Zn1 N1 C9 96.04(16) 2 .
O1 Zn1 N1 C9 -106.16(16) . .
O1 Zn1 N1 C9 -14.5(3) 5_565 .
O2 Zn1 N1 C7 48.96(16) 2 .
O2 Zn1 N1 C7 -134.56(16) . .
N1 Zn1 N1 C7 -29.94(13) 2 .
O1 Zn1 N1 C7 127.86(16) . .
O1 Zn1 N1 C7 -140.47(17) 5_565 .
O2 Zn1 N1 C6 -65.97(16) 2 .
O2 Zn1 N1 C6 110.52(16) . .
N1 Zn1 N1 C6 -144.86(18) 2 .
O1 Zn1 N1 C6 12.93(16) . .
O1 Zn1 N1 C6 104.6(2) 5_565 .
C4 C5 O1 Zn1 146.7(2) 6_565 .
C4 C5 O1 Zn1 -35.1(3) . .
C4 C5 O1 Zn1 35.1(3) 6_565 5_565
C4 C5 O1 Zn1 -146.7(2) . 5_565
C4 C5 O1 Zn2 -89.1(3) 6_565 .
C4 C5 O1 Zn2 89.1(3) . .
O2 Zn1 O1 C5 136.21(17) 2 .
O2 Zn1 O1 C5 -47.07(17) . .
N1 Zn1 O1 C5 142.1(2) 2 .
N1 Zn1 O1 C5 32.31(17) . .
O1 Zn1 O1 C5 -123.9(2) 5_565 .
O2 Zn1 O1 Zn1 -99.84(8) 2 5_565
O2 Zn1 O1 Zn1 76.87(8) . 5_565
N1 Zn1 O1 Zn1 -93.91(17) 2 5_565
N1 Zn1 O1 Zn1 156.26(8) . 5_565
O1 Zn1 O1 Zn1 0.0 5_565 5_565
O2 Zn1 O1 Zn2 -0.46(6) 2 .
O2 Zn1 O1 Zn2 176.26(6) . .
N1 Zn1 O1 Zn2 5.48(18) 2 .
N1 Zn1 O1 Zn2 -104.36(7) . .
O1 Zn1 O1 Zn2 99.38(8) 5_565 .
O2 Zn2 O1 C5 -131.46(5) 2 .
O2 Zn2 O1 C5 131.46(5) 5_565 .
O4 Zn2 O1 C5 40.40(5) . .
O4 Zn2 O1 C5 -40.40(5) 6_565 .
O1W Zn2 O1 C5 180.000(2) . .
O2 Zn2 O1 Zn1 0.47(6) 2 .
O2 Zn2 O1 Zn1 -96.61(8) 5_565 .
O4 Zn2 O1 Zn1 172.33(6) . .
O4 Zn2 O1 Zn1 91.53(8) 6_565 .
O1W Zn2 O1 Zn1 -48.07(5) . .
O2 Zn2 O1 Zn1 96.61(8) 2 5_565
O2 Zn2 O1 Zn1 -0.47(6) 5_565 5_565
O4 Zn2 O1 Zn1 -91.53(8) . 5_565
O4 Zn2 O1 Zn1 -172.33(6) 6_565 5_565
O1W Zn2 O1 Zn1 48.07(5) . 5_565
O3 C10 O2 Zn2 1.8(4) . 5_565
C9 C10 O2 Zn2 -174.64(15) . 5_565
O3 C10 O2 Zn1 -173.41(19) . .
C9 C10 O2 Zn1 10.2(3) . .
O2 Zn1 O2 C10 134.78(17) 2 .
N1 Zn1 O2 C10 -90.34(18) 2 .
N1 Zn1 O2 C10 -0.89(17) . .
O1 Zn1 O2 C10 93.47(17) . .
O1 Zn1 O2 C10 176.69(18) 5_565 .
O2 Zn1 O2 Zn2 -41.37(7) 2 5_565
N1 Zn1 O2 Zn2 93.51(9) 2 5_565
N1 Zn1 O2 Zn2 -177.04(9) . 5_565
O1 Zn1 O2 Zn2 -82.68(9) . 5_565
O1 Zn1 O2 Zn2 0.54(7) 5_565 5_565
O4 C11 O4 Zn2 178.39(15) 2_556 .
C11 C11 O4 Zn2 -1.61(15) 5_566 .
O2 Zn2 O4 C11 -52.5(4) 2 .
O2 Zn2 O4 C11 -168.43(13) 5_565 .
O4 Zn2 O4 C11 1.88(18) 6_565 .
O1W Zn2 O4 C11 98.92(14) . .
O1 Zn2 O4 C11 -93.70(13) . .
